data_7704394
loop_
_publ_author_name
'Plokhikh, Igor V.'
'Tsirlin, Alexander A.'
'Heletta, Lukas'
'Klenner, Steffen'
'Charkin, Dmitri O.'
'Kuznetsov, Alexey N.'
'Shevelkov, Andrei V.'
'P\"ottgen, Rainer'
'Pfitzner, Arno'

_publ_section_title
;
 Synthesis, electronic structure and physical properties of two new
 layered compounds, EuFAgSe and EuFAg<sub>1-\d</sub>Te, featuring the
 active redox pair Eu<sup>2+</sup>/Ag<sup/>.
;
_journal_issue 22
_journal_name_full 'Dalton transactions (Cambridge, England : 2003)'
_journal_page_first 7426
_journal_page_last 7435
_journal_paper_doi 10.1039/d0dt01504k
_journal_volume 49
_journal_year 2020
_chemical_compound_source 'solid state reaction'
_chemical_formula_moiety EuAgTeF
_chemical_formula_sum 'Ag0.948 Eu F Te'
_chemical_formula_weight 400.8
_chemical_melting_point 993
_chemical_name_common EuAgTeF
_chemical_name_systematic EuAgTeF
_chemical_properties_physical 'paramagnetic, photo-sensitive'
_space_group_IT_number 129
_space_group_name_Hall 'P 4ab 2ab -1ab'
_space_group_name_H-M_alt 'P 4/n m m :1'
_symmetry_cell_setting tetragonal
_symmetry_Int_Tables_number 129
_symmetry_space_group_name_Hall 'P 4ab 2ab -1ab'
_symmetry_space_group_name_H-M 'P 4/n m m :1'
_audit_update_record
;
2019-07-02 deposited with the CCDC.	2020-05-12 downloaded from the CCDC.
;
_cell_angle_alpha 90
_cell_angle_beta 90
_cell_angle_gamma 90
_cell_formula_units_Z 2
_cell_length_a 4.32552(4)
_cell_length_b 4.32552(4)
_cell_length_c 9.54858(11)
_cell_measurement_temperature 293
_cell_volume 178.655(3)
_diffrn_ambient_pressure 100
_diffrn_ambient_temperature 293
_diffrn_measurement_device_type 'X-ray powder diffractometer'
_diffrn_radiation_probe x-ray
_diffrn_radiation_type 'Mo K\a~1~'
_diffrn_radiation_wavelength 0.7093
_diffrn_source 'sealed X-ray tube'
_diffrn_source_type 'STOE STADI P'
_exptl_absorpt_coefficient_mu 30.251
_exptl_crystal_colour red
_exptl_crystal_density_diffrn 7.451
_exptl_crystal_F_000 480
_pd_instr_location ' ?'
_pd_meas_2theta_range_inc 0.015
_pd_meas_2theta_range_max 82.185
_pd_meas_2theta_range_min 3.000
_pd_meas_number_of_points 5280
_pd_proc_2theta_range_inc 0.015
_pd_proc_2theta_range_max 60.27
_pd_proc_2theta_range_min 3
_pd_proc_ls_background_function '15 Legendre polynoms'
_pd_proc_ls_pref_orient_corr 'March & Dollase'
_pd_proc_ls_profile_function Pseudo-Voigt
_pd_proc_ls_prof_R_factor 0.0539
_pd_proc_ls_prof_wR_expected 0.0451
_pd_proc_ls_prof_wR_factor 0.0721
_refine_diff_density_max 1.75
_refine_diff_density_min -1.11
_refine_ls_goodness_of_fit_all 1.60
_refine_ls_number_constraints 0
_refine_ls_number_parameters 36
_refine_ls_number_restraints 0
_refine_ls_R_factor_all 0.0226
_refine_ls_R_factor_gt 0.0195
_refine_ls_shift/su_max 0.0385
_refine_ls_shift/su_mean 0.0118
_refine_ls_weighting_scheme sigma
_refine_ls_wR_factor_all 0.0227
_refine_ls_wR_factor_gt 0.0219
_cod_data_source_file d0dt01504k2.cif
_cod_data_source_block I_CCDC1
_cod_depositor_comments 'Adding full bibliography for 7704393--7704394.cif.'
_cod_original_sg_symbol_Hall '-P 4a;-2a'
_cod_original_sg_symbol_H-M 'P 4/n m m'
_cod_original_formula_sum 'Eu F Ag0.948 Te'
_cod_database_code 7704394

loop_
_space_group_symop_id
_space_group_symop_operation_xyz
1 x,y,z
2 -x,-y,z
3 -y+1/2,x+1/2,z
4 y+1/2,-x+1/2,z
5 -x+1/2,y+1/2,-z
6 x+1/2,-y+1/2,-z
7 y,x,-z
8 -y,-x,-z
9 -x+1/2,-y+1/2,-z
10 x+1/2,y+1/2,-z
11 y,-x,-z
12 -y,x,-z
13 x,-y,z
14 -x,y,z
15 -y+1/2,-x+1/2,z
16 y+1/2,x+1/2,z

loop_
_atom_site_label
_atom_site_type_symbol
_atom_site_fract_x
_atom_site_fract_y
_atom_site_fract_z
_atom_site_adp_type
_atom_site_U_iso_or_equiv
_atom_site_site_symmetry_multiplicity
_atom_site_occupancy
_atom_site_calc_flag
_atom_site_refinement_flags
_atom_site_disorder_assembly
_atom_site_disorder_group
Eu1 Eu 0 0.5 0.36051(10) Uiso 0.0097(3) 2 1 d . . .
Te1 Te 0.5 0 0.19931(12) Uiso 0.0099(3) 2 1 d . . .
Ag1 Ag 1 0 0 Uiso 0.0168(5) 2 0.948(4) d . . .
F1 F -0.5 0.5 0.5 Uiso 0.026(3) 2 1 d . . .

loop_
_atom_type_symbol
_atom_type_scat_dispersion_real
_atom_type_scat_dispersion_imag
_atom_type_scat_source
Ag -0.8869 1.1160 'International Tables Vol C tables 4.2.6.8 and 6.1.1.1'
Eu -0.1003 3.6972 'International Tables Vol C tables 4.2.6.8 and 6.1.1.1'
F 0.0179 0.0106 'International Tables Vol C tables 4.2.6.8 and 6.1.1.1'
Te -0.5012 1.6961 'International Tables Vol C tables 4.2.6.8 and 6.1.1.1'

loop_
_exptl_crystal_face_index_h
_exptl_crystal_face_index_k
_exptl_crystal_face_index_l
_exptl_crystal_face_perp_dist
? ? ? ?

loop_
_geom_angle_atom_site_label_1
_geom_angle_atom_site_label_2
_geom_angle_atom_site_label_3
_geom_angle_site_symmetry_1
_geom_angle_site_symmetry_2
_geom_angle_site_symmetry_3
_geom_angle
_geom_angle_publ_flag
Eu1 Eu1 Eu1 1_455 . 1_545 90 ?
Eu1 Eu1 Eu1 1_455 . 1_565 90 ?
Eu1 Eu1 Eu1 1_455 . 1_655 180 ?
Eu1 Eu1 Eu1 1_455 . 5_446 57.776(11) ?
Eu1 Eu1 Eu1 1_455 . 5_456 57.776(11) ?
Eu1 Eu1 Eu1 1_455 . 5_546 122.224(18) ?
Eu1 Eu1 Eu1 1_455 . 5_556 122.224(18) ?
Eu1 Eu1 Te1 1_455 . 1_455 50.830(10) ?
Eu1 Eu1 Te1 1_455 . 1_465 50.830(10) ?
Eu1 Eu1 Te1 1_455 . . 129.170(16) ?
Eu1 Eu1 Te1 1_455 . 1_565 129.170(16) ?
Eu1 Eu1 Te1 1_455 . 5_556 90.000(17) ?
Eu1 Eu1 Ag1 1_455 . 1_455 90.000(14) ?
Eu1 Eu1 Ag1 1_455 . 1_465 90.000(14) ?
Eu1 Eu1 Ag1 1_455 . 3_445 57.860(13) ?
Eu1 Eu1 Ag1 1_455 . 3_545 122.14(2) ?
Eu1 Eu1 F1 1_455 . . 31.627(13) ?
Eu1 Eu1 F1 1_455 . 1_655 148.37(3) ?
Eu1 Eu1 F1 1_455 . 3_555 90.000(9) ?
Eu1 Eu1 F1 1_455 . 3_565 90.000(9) ?
Eu1 Eu1 Eu1 1_545 . 1_565 180 ?
Eu1 Eu1 Eu1 1_545 . 1_655 90 ?
Eu1 Eu1 Eu1 1_545 . 5_446 57.776(11) ?
Eu1 Eu1 Eu1 1_545 . 5_456 122.224(18) ?
Eu1 Eu1 Eu1 1_545 . 5_546 57.776(11) ?
Eu1 Eu1 Eu1 1_545 . 5_556 122.224(18) ?
Eu1 Eu1 Te1 1_545 . 1_455 50.830(10) ?
Eu1 Eu1 Te1 1_545 . 1_465 129.170(16) ?
Eu1 Eu1 Te1 1_545 . . 50.830(10) ?
Eu1 Eu1 Te1 1_545 . 1_565 129.170(16) ?
Eu1 Eu1 Te1 1_545 . 5_556 90.000(17) ?
Eu1 Eu1 Ag1 1_545 . 1_455 57.860(13) ?
Eu1 Eu1 Ag1 1_545 . 1_465 122.14(2) ?
Eu1 Eu1 Ag1 1_545 . 3_445 90.000(14) ?
Eu1 Eu1 Ag1 1_545 . 3_545 90.000(14) ?
Eu1 Eu1 F1 1_545 . . 90.000(9) ?
Eu1 Eu1 F1 1_545 . 1_655 90.000(9) ?
Eu1 Eu1 F1 1_545 . 3_555 31.627(13) ?
Eu1 Eu1 F1 1_545 . 3_565 148.37(3) ?
Eu1 Eu1 Eu1 1_565 . 1_655 90 ?
Eu1 Eu1 Eu1 1_565 . 5_446 122.224(18) ?
Eu1 Eu1 Eu1 1_565 . 5_456 57.776(11) ?
Eu1 Eu1 Eu1 1_565 . 5_546 122.224(18) ?
Eu1 Eu1 Eu1 1_565 . 5_556 57.776(11) ?
Eu1 Eu1 Te1 1_565 . 1_455 129.170(16) ?
Eu1 Eu1 Te1 1_565 . 1_465 50.830(10) ?
Eu1 Eu1 Te1 1_565 . . 129.170(16) ?
Eu1 Eu1 Te1 1_565 . 1_565 50.830(10) ?
Eu1 Eu1 Te1 1_565 . 5_556 90.000(17) ?
Eu1 Eu1 Ag1 1_565 . 1_455 122.14(2) ?
Eu1 Eu1 Ag1 1_565 . 1_465 57.860(13) ?
Eu1 Eu1 Ag1 1_565 . 3_445 90.000(14) ?
Eu1 Eu1 Ag1 1_565 . 3_545 90.000(14) ?
Eu1 Eu1 F1 1_565 . . 90.000(9) ?
Eu1 Eu1 F1 1_565 . 1_655 90.000(9) ?
Eu1 Eu1 F1 1_565 . 3_555 148.37(3) ?
Eu1 Eu1 F1 1_565 . 3_565 31.627(13) ?
Eu1 Eu1 Eu1 1_655 . 5_446 122.224(18) ?
Eu1 Eu1 Eu1 1_655 . 5_456 122.224(18) ?
Eu1 Eu1 Eu1 1_655 . 5_546 57.776(11) ?
Eu1 Eu1 Eu1 1_655 . 5_556 57.776(11) ?
Eu1 Eu1 Te1 1_655 . 1_455 129.170(16) ?
Eu1 Eu1 Te1 1_655 . 1_465 129.170(16) ?
Eu1 Eu1 Te1 1_655 . . 50.830(10) ?
Eu1 Eu1 Te1 1_655 . 1_565 50.830(10) ?
Eu1 Eu1 Te1 1_655 . 5_556 90.000(17) ?
Eu1 Eu1 Ag1 1_655 . 1_455 90.000(14) ?
Eu1 Eu1 Ag1 1_655 . 1_465 90.000(14) ?
Eu1 Eu1 Ag1 1_655 . 3_445 122.14(2) ?
Eu1 Eu1 Ag1 1_655 . 3_545 57.860(13) ?
Eu1 Eu1 F1 1_655 . . 148.37(3) ?
Eu1 Eu1 F1 1_655 . 1_655 31.627(13) ?
Eu1 Eu1 F1 1_655 . 3_555 90.000(9) ?
Eu1 Eu1 F1 1_655 . 3_565 90.000(9) ?
Eu1 Eu1 Eu1 5_446 . 5_456 64.447(13) ?
Eu1 Eu1 Eu1 5_446 . 5_546 64.447(13) ?
Eu1 Eu1 Eu1 5_446 . 5_556 97.89(2) ?
Eu1 Eu1 Te1 5_446 . 1_455 67.77(2) ?
Eu1 Eu1 Te1 5_446 . 1_465 107.172(12) ?
Eu1 Eu1 Te1 5_446 . . 107.172(12) ?
Eu1 Eu1 Te1 5_446 . 1_565 165.66(3) ?
Eu1 Eu1 Te1 5_446 . 5_556 48.946(14) ?
Eu1 Eu1 Ag1 5_446 . 1_455 105.810(9) ?
Eu1 Eu1 Ag1 5_446 . 1_465 147.118(11) ?
Eu1 Eu1 Ag1 5_446 . 3_445 105.810(9) ?
Eu1 Eu1 Ag1 5_446 . 3_545 147.118(11) ?
Eu1 Eu1 F1 5_446 . . 37.020(8) ?
Eu1 Eu1 F1 5_446 . 1_655 96.29(2) ?
Eu1 Eu1 F1 5_446 . 3_555 37.020(8) ?
Eu1 Eu1 F1 5_446 . 3_565 96.29(2) ?
Eu1 Eu1 Eu1 5_456 . 5_546 97.89(2) ?
Eu1 Eu1 Eu1 5_456 . 5_556 64.447(13) ?
Eu1 Eu1 Te1 5_456 . 1_455 107.172(12) ?
Eu1 Eu1 Te1 5_456 . 1_465 67.77(2) ?
Eu1 Eu1 Te1 5_456 . . 165.66(3) ?
Eu1 Eu1 Te1 5_456 . 1_565 107.172(12) ?
Eu1 Eu1 Te1 5_456 . 5_556 48.946(14) ?
Eu1 Eu1 Ag1 5_456 . 1_455 147.118(11) ?
Eu1 Eu1 Ag1 5_456 . 1_465 105.810(9) ?
Eu1 Eu1 Ag1 5_456 . 3_445 105.810(9) ?
Eu1 Eu1 Ag1 5_456 . 3_545 147.118(11) ?
Eu1 Eu1 F1 5_456 . . 37.020(8) ?
Eu1 Eu1 F1 5_456 . 1_655 96.29(2) ?
Eu1 Eu1 F1 5_456 . 3_555 96.29(2) ?
Eu1 Eu1 F1 5_456 . 3_565 37.020(8) ?
Eu1 Eu1 Eu1 5_546 . 5_556 64.447(13) ?
Eu1 Eu1 Te1 5_546 . 1_455 107.172(12) ?
Eu1 Eu1 Te1 5_546 . 1_465 165.66(3) ?
Eu1 Eu1 Te1 5_546 . . 67.77(2) ?
Eu1 Eu1 Te1 5_546 . 1_565 107.172(12) ?
Eu1 Eu1 Te1 5_546 . 5_556 48.946(14) ?
Eu1 Eu1 Ag1 5_546 . 1_455 105.810(9) ?
Eu1 Eu1 Ag1 5_546 . 1_465 147.118(11) ?
Eu1 Eu1 Ag1 5_546 . 3_445 147.118(11) ?
Eu1 Eu1 Ag1 5_546 . 3_545 105.810(9) ?
Eu1 Eu1 F1 5_546 . . 96.29(2) ?
Eu1 Eu1 F1 5_546 . 1_655 37.020(8) ?
Eu1 Eu1 F1 5_546 . 3_555 37.020(8) ?
Eu1 Eu1 F1 5_546 . 3_565 96.29(2) ?
Eu1 Eu1 Te1 5_556 . 1_455 165.66(3) ?
Eu1 Eu1 Te1 5_556 . 1_465 107.172(12) ?
Eu1 Eu1 Te1 5_556 . . 107.172(12) ?
Eu1 Eu1 Te1 5_556 . 1_565 67.77(2) ?
Eu1 Eu1 Te1 5_556 . 5_556 48.946(14) ?
Eu1 Eu1 Ag1 5_556 . 1_455 147.118(11) ?
Eu1 Eu1 Ag1 5_556 . 1_465 105.810(9) ?
Eu1 Eu1 Ag1 5_556 . 3_445 147.118(11) ?
Eu1 Eu1 Ag1 5_556 . 3_545 105.810(9) ?
Eu1 Eu1 F1 5_556 . . 96.29(2) ?
Eu1 Eu1 F1 5_556 . 1_655 37.020(8) ?
Eu1 Eu1 F1 5_556 . 3_555 96.29(2) ?
Eu1 Eu1 F1 5_556 . 3_565 37.020(8) ?
Te1 Eu1 Te1 1_455 . 1_465 78.341(15) ?
Te1 Eu1 Te1 1_455 . . 78.341(15) ?
Te1 Eu1 Te1 1_455 . 1_565 126.57(4) ?
Te1 Eu1 Te1 1_455 . 5_556 116.71(2) ?
Te1 Eu1 Ag1 1_455 . 1_455 44.220(17) ?
Te1 Eu1 Ag1 1_455 . 1_465 87.44(2) ?
Te1 Eu1 Ag1 1_455 . 3_445 44.220(17) ?
Te1 Eu1 Ag1 1_455 . 3_545 87.44(2) ?
Te1 Eu1 F1 1_455 . . 72.417(14) ?
Te1 Eu1 F1 1_455 . 1_655 140.674(6) ?
Te1 Eu1 F1 1_455 . 3_555 72.417(14) ?
Te1 Eu1 F1 1_455 . 3_565 140.674(6) ?
Te1 Eu1 Te1 1_465 . . 126.57(4) ?
Te1 Eu1 Te1 1_465 . 1_565 78.341(15) ?
Te1 Eu1 Te1 1_465 . 5_556 116.71(2) ?
Te1 Eu1 Ag1 1_465 . 1_455 87.44(2) ?
Te1 Eu1 Ag1 1_465 . 1_465 44.220(17) ?
Te1 Eu1 Ag1 1_465 . 3_445 44.220(17) ?
Te1 Eu1 Ag1 1_465 . 3_545 87.44(2) ?
Te1 Eu1 F1 1_465 . . 72.417(14) ?
Te1 Eu1 F1 1_465 . 1_655 140.674(6) ?
Te1 Eu1 F1 1_465 . 3_555 140.674(6) ?
Te1 Eu1 F1 1_465 . 3_565 72.417(14) ?
Te1 Eu1 Te1 . . 1_565 78.341(15) ?
Te1 Eu1 Te1 . . 5_556 116.71(2) ?
Te1 Eu1 Ag1 . . 1_455 44.220(17) ?
Te1 Eu1 Ag1 . . 1_465 87.44(2) ?
Te1 Eu1 Ag1 . . 3_445 87.44(2) ?
Te1 Eu1 Ag1 . . 3_545 44.220(17) ?
Te1 Eu1 F1 . . . 140.674(6) ?
Te1 Eu1 F1 . . 1_655 72.417(14) ?
Te1 Eu1 F1 . . 3_555 72.417(14) ?
Te1 Eu1 F1 . . 3_565 140.674(6) ?
Te1 Eu1 Te1 1_565 . 5_556 116.71(2) ?
Te1 Eu1 Ag1 1_565 . 1_455 87.44(2) ?
Te1 Eu1 Ag1 1_565 . 1_465 44.220(17) ?
Te1 Eu1 Ag1 1_565 . 3_445 87.44(2) ?
Te1 Eu1 Ag1 1_565 . 3_545 44.220(17) ?
Te1 Eu1 F1 1_565 . . 140.674(6) ?
Te1 Eu1 F1 1_565 . 1_655 72.417(14) ?
Te1 Eu1 F1 1_565 . 3_555 140.674(6) ?
Te1 Eu1 F1 1_565 . 3_565 72.417(14) ?
Te1 Eu1 Ag1 5_556 . 1_455 147.860(7) ?
Te1 Eu1 Ag1 5_556 . 1_465 147.860(7) ?
Te1 Eu1 Ag1 5_556 . 3_445 147.860(7) ?
Te1 Eu1 Ag1 5_556 . 3_545 147.860(7) ?
Te1 Eu1 F1 5_556 . . 58.373(17) ?
Te1 Eu1 F1 5_556 . 1_655 58.373(17) ?
Te1 Eu1 F1 5_556 . 3_555 58.373(17) ?
Te1 Eu1 F1 5_556 . 3_565 58.373(17) ?
Ag1 Eu1 Ag1 1_455 . 1_465 64.280(14) ?
Ag1 Eu1 Ag1 1_455 . 3_445 44.194(9) ?
Ag1 Eu1 Ag1 1_455 . 3_545 44.194(9) ?
Ag1 Eu1 F1 1_455 . . 116.361(12) ?
Ag1 Eu1 F1 1_455 . 1_655 116.361(12) ?
Ag1 Eu1 F1 1_455 . 3_555 89.486(11) ?
Ag1 Eu1 F1 1_455 . 3_565 153.77(2) ?
Ag1 Eu1 Ag1 1_465 . 3_445 44.194(9) ?
Ag1 Eu1 Ag1 1_465 . 3_545 44.194(9) ?
Ag1 Eu1 F1 1_465 . . 116.361(12) ?
Ag1 Eu1 F1 1_465 . 1_655 116.361(12) ?
Ag1 Eu1 F1 1_465 . 3_555 153.77(2) ?
Ag1 Eu1 F1 1_465 . 3_565 89.486(11) ?
Ag1 Eu1 Ag1 3_445 . 3_545 64.280(14) ?
Ag1 Eu1 F1 3_445 . . 89.486(11) ?
Ag1 Eu1 F1 3_445 . 1_655 153.77(2) ?
Ag1 Eu1 F1 3_445 . 3_555 116.361(12) ?
Ag1 Eu1 F1 3_445 . 3_565 116.361(12) ?
Ag1 Eu1 F1 3_545 . . 153.77(2) ?
Ag1 Eu1 F1 3_545 . 1_655 89.486(11) ?
Ag1 Eu1 F1 3_545 . 3_555 116.361(12) ?
Ag1 Eu1 F1 3_545 . 3_565 116.361(12) ?
F1 Eu1 F1 . . 1_655 116.75(3) ?
F1 Eu1 F1 . . 3_555 74.039(16) ?
F1 Eu1 F1 . . 3_565 74.039(16) ?
F1 Eu1 F1 1_655 . 3_555 74.039(16) ?
F1 Eu1 F1 1_655 . 3_565 74.039(16) ?
F1 Eu1 F1 3_555 . 3_565 116.75(3) ?
Eu1 Te1 Eu1 1_545 . . 78.341(16) ?
Eu1 Te1 Eu1 1_545 . 1_645 78.341(16) ?
Eu1 Te1 Eu1 1_545 . 1_655 126.57(4) ?
Eu1 Te1 Eu1 1_545 . 5_546 63.29(2) ?
Eu1 Te1 Ag1 1_545 . 1_455 79.792(12) ?
Eu1 Te1 Ag1 1_545 . . 140.458(14) ?
Eu1 Te1 Ag1 1_545 . 3_535 79.792(12) ?
Eu1 Te1 Ag1 1_545 . 3_545 140.458(14) ?
Eu1 Te1 Eu1 . . 1_645 126.57(4) ?
Eu1 Te1 Eu1 . . 1_655 78.341(16) ?
Eu1 Te1 Eu1 . . 5_546 63.29(2) ?
Eu1 Te1 Ag1 . . 1_455 79.792(12) ?
Eu1 Te1 Ag1 . . . 140.458(14) ?
Eu1 Te1 Ag1 . . 3_535 140.458(14) ?
Eu1 Te1 Ag1 . . 3_545 79.792(12) ?
Eu1 Te1 Eu1 1_645 . 1_655 78.341(16) ?
Eu1 Te1 Eu1 1_645 . 5_546 63.29(2) ?
Eu1 Te1 Ag1 1_645 . 1_455 140.458(14) ?
Eu1 Te1 Ag1 1_645 . . 79.792(12) ?
Eu1 Te1 Ag1 1_645 . 3_535 79.792(12) ?
Eu1 Te1 Ag1 1_645 . 3_545 140.458(14) ?
Eu1 Te1 Eu1 1_655 . 5_546 63.29(2) ?
Eu1 Te1 Ag1 1_655 . 1_455 140.458(14) ?
Eu1 Te1 Ag1 1_655 . . 79.792(12) ?
Eu1 Te1 Ag1 1_655 . 3_535 140.458(14) ?
Eu1 Te1 Ag1 1_655 . 3_545 79.792(12) ?
Eu1 Te1 Ag1 5_546 . 1_455 131.346(17) ?
Eu1 Te1 Ag1 5_546 . . 131.346(17) ?
Eu1 Te1 Ag1 5_546 . 3_535 131.346(17) ?
Eu1 Te1 Ag1 5_546 . 3_545 131.346(17) ?
Ag1 Te1 Ag1 1_455 . . 97.31(3) ?
Ag1 Te1 Ag1 1_455 . 3_535 64.126(19) ?
Ag1 Te1 Ag1 1_455 . 3_545 64.126(19) ?
Ag1 Te1 Ag1 . . 3_535 64.126(19) ?
Ag1 Te1 Ag1 . . 3_545 64.126(19) ?
Ag1 Te1 Ag1 3_535 . 3_545 97.31(3) ?
Eu1 Ag1 Eu1 1_645 . 1_655 64.280(10) ?
Eu1 Ag1 Eu1 1_645 . 5_545 135.806(6) ?
Eu1 Ag1 Eu1 1_645 . 5_645 135.806(6) ?
Eu1 Ag1 Te1 1_645 . . 55.988(13) ?
Eu1 Ag1 Te1 1_645 . 1_655 55.988(13) ?
Eu1 Ag1 Te1 1_645 . 5_645 99.206(18) ?
Eu1 Ag1 Te1 1_645 . 5_655 163.486(18) ?
Eu1 Ag1 Ag1 1_645 . 3_535 67.903(4) ?
Eu1 Ag1 Ag1 1_645 . 3_545 112.097(4) ?
Eu1 Ag1 Ag1 1_645 . 3_635 67.903(4) ?
Eu1 Ag1 Ag1 1_645 . 3_645 112.097(4) ?
Eu1 Ag1 Eu1 1_655 . 5_545 135.806(6) ?
Eu1 Ag1 Eu1 1_655 . 5_645 135.806(6) ?
Eu1 Ag1 Te1 1_655 . . 55.988(13) ?
Eu1 Ag1 Te1 1_655 . 1_655 55.988(13) ?
Eu1 Ag1 Te1 1_655 . 5_645 163.486(18) ?
Eu1 Ag1 Te1 1_655 . 5_655 99.206(18) ?
Eu1 Ag1 Ag1 1_655 . 3_535 112.097(4) ?
Eu1 Ag1 Ag1 1_655 . 3_545 67.903(4) ?
Eu1 Ag1 Ag1 1_655 . 3_635 112.097(4) ?
Eu1 Ag1 Ag1 1_655 . 3_645 67.903(4) ?
Eu1 Ag1 Eu1 5_545 . 5_645 64.280(10) ?
Eu1 Ag1 Te1 5_545 . . 99.206(18) ?
Eu1 Ag1 Te1 5_545 . 1_655 163.486(18) ?
Eu1 Ag1 Te1 5_545 . 5_645 55.988(13) ?
Eu1 Ag1 Te1 5_545 . 5_655 55.988(13) ?
Eu1 Ag1 Ag1 5_545 . 3_535 67.903(4) ?
Eu1 Ag1 Ag1 5_545 . 3_545 67.903(4) ?
Eu1 Ag1 Ag1 5_545 . 3_635 112.097(4) ?
Eu1 Ag1 Ag1 5_545 . 3_645 112.097(4) ?
Eu1 Ag1 Te1 5_645 . . 163.486(18) ?
Eu1 Ag1 Te1 5_645 . 1_655 99.206(18) ?
Eu1 Ag1 Te1 5_645 . 5_645 55.988(13) ?
Eu1 Ag1 Te1 5_645 . 5_655 55.988(13) ?
Eu1 Ag1 Ag1 5_645 . 3_535 112.097(4) ?
Eu1 Ag1 Ag1 5_645 . 3_545 112.097(4) ?
Eu1 Ag1 Ag1 5_645 . 3_635 67.903(4) ?
Eu1 Ag1 Ag1 5_645 . 3_645 67.903(4) ?
Te1 Ag1 Te1 . . 1_655 97.31(2) ?
Te1 Ag1 Te1 . . 5_645 115.874(13) ?
Te1 Ag1 Te1 . . 5_655 115.874(13) ?
Te1 Ag1 Ag1 . . 3_535 57.937(9) ?
Te1 Ag1 Ag1 . . 3_545 57.937(9) ?
Te1 Ag1 Ag1 . . 3_635 122.063(9) ?
Te1 Ag1 Ag1 . . 3_645 122.063(9) ?
Te1 Ag1 Te1 1_655 . 5_645 115.874(13) ?
Te1 Ag1 Te1 1_655 . 5_655 115.874(13) ?
Te1 Ag1 Ag1 1_655 . 3_535 122.063(9) ?
Te1 Ag1 Ag1 1_655 . 3_545 122.063(9) ?
Te1 Ag1 Ag1 1_655 . 3_635 57.937(9) ?
Te1 Ag1 Ag1 1_655 . 3_645 57.937(9) ?
Te1 Ag1 Te1 5_645 . 5_655 97.31(2) ?
Te1 Ag1 Ag1 5_645 . 3_535 57.937(9) ?
Te1 Ag1 Ag1 5_645 . 3_545 122.063(9) ?
Te1 Ag1 Ag1 5_645 . 3_635 57.937(9) ?
Te1 Ag1 Ag1 5_645 . 3_645 122.063(9) ?
Te1 Ag1 Ag1 5_655 . 3_535 122.063(9) ?
Te1 Ag1 Ag1 5_655 . 3_545 57.937(9) ?
Te1 Ag1 Ag1 5_655 . 3_635 122.063(9) ?
Te1 Ag1 Ag1 5_655 . 3_645 57.937(9) ?
Ag1 Ag1 Ag1 3_535 . 3_545 90.0000(7) ?
Ag1 Ag1 Ag1 3_535 . 3_635 90.0000(7) ?
Ag1 Ag1 Ag1 3_535 . 3_645 180 ?
Ag1 Ag1 Ag1 3_545 . 3_635 180 ?
Ag1 Ag1 Ag1 3_545 . 3_645 90.0000(7) ?
Ag1 Ag1 Ag1 3_635 . 3_645 90.0000(7) ?
Eu1 F1 Eu1 1_455 . . 116.75(2) ?
Eu1 F1 Eu1 1_455 . 5_446 105.961(11) ?
Eu1 F1 Eu1 1_455 . 5_456 105.961(11) ?
Eu1 F1 Eu1 . . 5_446 105.961(11) ?
Eu1 F1 Eu1 . . 5_456 105.961(11) ?
Eu1 F1 Eu1 5_446 . 5_456 116.75(2) ?

loop_
_geom_bond_atom_site_label_1
_geom_bond_atom_site_label_2
_geom_bond_site_symmetry_1
_geom_bond_site_symmetry_2
_geom_bond_distance
_geom_bond_publ_flag
Eu1 Eu1 . 1_455 4.32552(8) ?
Eu1 Eu1 . 1_545 4.32552(8) ?
Eu1 Eu1 . 1_565 4.32552(8) ?
Eu1 Eu1 . 1_655 4.32552(8) ?
Eu1 Eu1 . 5_446 4.0560(8) ?
Eu1 Eu1 . 5_456 4.0560(8) ?
Eu1 Eu1 . 5_546 4.0560(8) ?
Eu1 Eu1 . 5_556 4.0560(8) ?
Eu1 Te1 . 1_455 3.4241(7) ?
Eu1 Te1 . 1_465 3.4241(7) ?
Eu1 Te1 . . 3.4241(7) ?
Eu1 Te1 . 1_565 3.4241(7) ?
Eu1 Te1 . 5_556 4.2031(15) ?
Eu1 Ag1 . 1_455 4.0654(8) ?
Eu1 Ag1 . 1_465 4.0654(8) ?
Eu1 Ag1 . 3_445 4.0654(8) ?
Eu1 Ag1 . 3_545 4.0654(8) ?
Eu1 F1 . . 2.5400(5) ?
Eu1 F1 . 1_655 2.5400(5) ?
Eu1 F1 . 3_555 2.5400(5) ?
Eu1 F1 . 3_565 2.5400(5) ?
Te1 Ag1 . 1_455 2.8808(8) ?
Te1 Ag1 . . 2.8808(8) ?
Te1 Ag1 . 3_535 2.8808(8) ?
Te1 Ag1 . 3_545 2.8808(8) ?
Ag1 Ag1 . 3_535 3.05860(4) ?
Ag1 Ag1 . 3_545 3.05860(4) ?
Ag1 Ag1 . 3_635 3.05860(4) ?
Ag1 Ag1 . 3_645 3.05860(4) ?

loop_
_restr_angle_atom_site_label_1
_restr_angle_site_symmetry_1
_restr_angle_atom_site_label_2
_restr_angle_site_symmetry_2
_restr_angle_atom_site_label_3
_restr_angle_site_symmetry_3
_restr_angle_target
_restr_angle_target_weight_param
? ? ? ? ? ? ? ?

loop_
_restr_distance_atom_site_label_1
_restr_distance_site_symmetry_1
_restr_distance_atom_site_label_2
_restr_distance_site_symmetry_2
_restr_distance_target
_restr_distance_target_weight_param
? ? ? ? ? ?

loop_
_restr_equal_angle_atom_site_label_1
_restr_equal_angle_site_symmetry_1
_restr_equal_angle_atom_site_label_2
_restr_equal_angle_site_symmetry_2
_restr_equal_angle_atom_site_label_3
_restr_equal_angle_site_symmetry_3
_restr_equal_angle_class_class_id
_restr_equal_angle_class_target_weight_param
? ? ? ? ? ? ? ?

loop_
_restr_equal_distance_atom_site_label_1
_restr_equal_distance_site_symmetry_1
_restr_equal_distance_atom_site_label_2
_restr_equal_distance_site_symmetry_2
_restr_equal_distance_class_class_id
_restr_equal_distance_class_target_weight_param
? ? ? ? ? ?

loop_
_restr_equal_torsion_atom_site_label_1
_restr_equal_torsion_site_symmetry_1
_restr_equal_torsion_atom_site_label_2
_restr_equal_torsion_site_symmetry_2
_restr_equal_torsion_atom_site_label_3
_restr_equal_torsion_site_symmetry_3
_restr_equal_torsion_atom_site_label_4
_restr_equal_torsion_site_symmetry_4
_restr_equal_torsion_class_class_id
_restr_equal_torsion_class_target_weight_param
? ? ? ? ? ? ? ? ? ?

loop_
_restr_torsion_atom_site_label_1
_restr_torsion_site_symmetry_1
_restr_torsion_atom_site_label_2
_restr_torsion_site_symmetry_2
_restr_torsion_atom_site_label_3
_restr_torsion_site_symmetry_3
_restr_torsion_atom_site_label_4
_restr_torsion_site_symmetry_4
_restr_torsion_angle_target
_restr_torsion_weight_param
? ? ? ? ? ? ? ? ? ?
